data_7058761
loop_
_publ_author_name
'Wang, Guohong'
'Li, Min'
'Pang, Wenmin'
'Chen, Min'
'Tan, Chen'

_publ_section_title
;
 Lewis acids in situ modulate pyridazine-imine Ni catalysed ethylene
 (co)polymerisation
;
_journal_issue 34
_journal_name_full 'New Journal of Chemistry'
_journal_page_first 13630
_journal_paper_doi 10.1039/C9NJ01243E
_journal_volume 43
_journal_year 2019
_chemical_formula_moiety 'C22 H30 Br2 Cl N3 Ni O, 1[H2O]'
_chemical_formula_sum 'C22 H32 Br2 Cl N3 Ni O2'
_chemical_formula_weight 624.48
_space_group_crystal_system trigonal
_space_group_IT_number 147
_space_group_name_Hall '-P 3'
_space_group_name_H-M_alt 'P -3'
_symmetry_space_group_name_Hall '-P 3'
_symmetry_space_group_name_H-M 'P -3'
_atom_sites_solution_hydrogens geom
_audit_creation_date 2019-07-15
_audit_creation_method
;
Olex2 1.3-dev
(compiled 2019.03.18 svn.r3573 for OlexSys, GUI svn.r5796)
;
_audit_update_record
;
2019-07-24 deposited with the CCDC.    2019-08-01 downloaded from the CCDC.
;
_cell_angle_alpha 90
_cell_angle_beta 90
_cell_angle_gamma 120
_cell_formula_units_Z 6
_cell_length_a 23.206(5)
_cell_length_b 23.206(5)
_cell_length_c 8.801(5)
_cell_measurement_reflns_used 5868
_cell_measurement_temperature 273
_cell_measurement_theta_max 22.03
_cell_measurement_theta_min 2.31
_cell_volume 4105(3)
_computing_molecular_graphics 'Olex2 1.3-dev (Dolomanov et al., 2009)'
_computing_publication_material 'Olex2 1.3-dev (Dolomanov et al., 2009)'
_computing_structure_refinement 'ShelXL 2018/3 (Sheldrick, 2015)'
_computing_structure_solution 'ShelXT (Sheldrick, 2015)'
_diffrn_ambient_temperature 273.0
_diffrn_measured_fraction_theta_full 1.000
_diffrn_measured_fraction_theta_max 1.000
_diffrn_measurement_device_type 'CCD area detector'
_diffrn_measurement_method 'phi and omega scans'
_diffrn_radiation_type MoK\a
_diffrn_radiation_wavelength 0.71069
_diffrn_reflns_av_R_equivalents 0.0859
_diffrn_reflns_av_unetI/netI 0.0619
_diffrn_reflns_Laue_measured_fraction_full 1.000
_diffrn_reflns_Laue_measured_fraction_max 1.000
_diffrn_reflns_limit_h_max 27
_diffrn_reflns_limit_h_min -26
_diffrn_reflns_limit_k_max 27
_diffrn_reflns_limit_k_min -27
_diffrn_reflns_limit_l_max 10
_diffrn_reflns_limit_l_min -10
_diffrn_reflns_number 28692
_diffrn_reflns_point_group_measured_fraction_full 1.000
_diffrn_reflns_point_group_measured_fraction_max 1.000
_diffrn_reflns_theta_full 24.993
_diffrn_reflns_theta_max 24.993
_diffrn_reflns_theta_min 1.755
_exptl_absorpt_coefficient_mu 3.749
_exptl_absorpt_correction_T_max 0.475
_exptl_absorpt_correction_T_min 0.354
_exptl_absorpt_correction_type multi-scan
_exptl_absorpt_process_details Bruker;SADABS;2012
_exptl_crystal_colour colourless
_exptl_crystal_colour_primary colourless
_exptl_crystal_density_diffrn 1.516
_exptl_crystal_description block
_exptl_crystal_F_000 1896
_exptl_crystal_size_max 0.3
_exptl_crystal_size_mid 0.2
_exptl_crystal_size_min 0.2
_refine_diff_density_max 0.549
_refine_diff_density_min -0.318
_refine_diff_density_rms 0.063
_refine_ls_extinction_method none
_refine_ls_goodness_of_fit_ref 0.989
_refine_ls_hydrogen_treatment constr
_refine_ls_matrix_type full
_refine_ls_number_parameters 313
_refine_ls_number_reflns 4837
_refine_ls_number_restraints 60
_refine_ls_restrained_S_all 0.987
_refine_ls_R_factor_all 0.0978
_refine_ls_R_factor_gt 0.0414
_refine_ls_shift/su_max 0.002
_refine_ls_shift/su_mean 0.000
_refine_ls_structure_factor_coef Fsqd
_refine_ls_weighting_details 'w=1/[\s^2^(Fo^2^)+(0.0528P)^2^] where P=(Fo^2^+2Fc^2^)/3'
_refine_ls_weighting_scheme calc
_refine_ls_wR_factor_gt 0.0916
_refine_ls_wR_factor_ref 0.1115
_reflns_Friedel_coverage 0.000
_reflns_number_gt 2675
_reflns_number_total 4837
_reflns_threshold_expression 'I > 2\s(I)'
_cod_data_source_file c9nj01243e2.cif
_cod_data_source_block ni1
_cod_depositor_comments 'Adding full bibliography for 7058761.cif.'
_cod_database_code 7058761
_shelx_shelxl_version_number 2018/3
_shelx_space_group_comment
;
The symmetry employed for this shelxl refinement is uniquely defined
by the following loop, which should always be used as a source of
symmetry information in preference to the above space-group names.
They are only intended as comments.
;
_shelx_estimated_absorpt_t_max 0.521
_shelx_estimated_absorpt_t_min 0.399
_olex2_refinement_description
;
1. Fixed Uiso
 At 1.2 times of:
  All C(H) groups, All C(H,H) groups
 At 1.5 times of:
  All C(H,H,H) groups
2. Rigid body (RIGU) restrains
 O1, C19B, C22B, C21A, C20A
 with sigma for 1-2 distances of 0.001 and sigma for 1-3 distances of 0.001
 C20B, C22A, C21B, C19A, O1
 with sigma for 1-2 distances of 0.001 and sigma for 1-3 distances of 0.001
3. Others
 Sof(C19B)=Sof(H19A)=Sof(H19B)=Sof(C22B)=Sof(H22A)=Sof(H22B)=Sof(C20B)=
 Sof(H20A)=Sof(H20B)=Sof(C21B)=Sof(H21A)=Sof(H21B)=1-FVAR(1)
 Sof(C22A)=Sof(H22C)=Sof(H22D)=Sof(C21A)=Sof(H21C)=Sof(H21D)=Sof(C20A)=
 Sof(H20C)=Sof(H20D)=Sof(C19A)=Sof(H19C)=Sof(H19D)=FVAR(1)
4.a Ternary CH refined with riding coordinates:
 C15(H15), C12(H12)
4.b Secondary CH2 refined with riding coordinates:
 C19B(H19A,H19B), C22B(H22A,H22B), C20B(H20A,H20B), C21B(H21A,H21B), C22A(H22C,
 H22D), C21A(H21C,H21D), C20A(H20C,H20D), C19A(H19C,H19D)
4.c Aromatic/amide H refined with riding coordinates:
 C8(H8), C2(H2), C3(H3), C9(H9), C10(H10)
4.d Idealised Me refined as rotating group:
 C5(H5A,H5B,H5C), C14(H14A,H14B,H14C), C16(H16A,H16B,H16C), C13(H13A,H13B,
 H13C), C17(H17A,H17B,H17C)
;
_smtbx_masks_special_details
;
A solvent mask was calculated and 59 electrons were
found in a volume of 356\%A^3 in 2 voids per unit cell.
This is consistent with the presence of 1[H2O] per
Formula Unit which account for 60 electrons per unit cell.
;
_smtbx_masks_void_probe_radius 1.2
_smtbx_masks_void_truncation_radius 1.2
_platon_squeeze_void_probe_radius 1.20
_olex2_submission_special_instructions 'No special instructions were received'

loop_
_space_group_symop_operation_xyz
'x, y, z'
'-y, x-y, z'
'-x+y, -x, z'
'-x, -y, -z'
'y, -x+y, -z'
'x-y, x, -z'

loop_
_atom_site_label
_atom_site_type_symbol
_atom_site_fract_x
_atom_site_fract_y
_atom_site_fract_z
_atom_site_U_iso_or_equiv
_atom_site_adp_type
_atom_site_occupancy
_atom_site_site_symmetry_order
_atom_site_calc_flag
_atom_site_refinement_flags_posn
_atom_site_refinement_flags_adp
_atom_site_refinement_flags_occupancy
_atom_site_disorder_assembly
_atom_site_disorder_group
Br1 Br 0.82461(3) 0.27573(2) -0.02916(7) 0.0793(2) Uani 1 1 d . . . . .
Br2 Br 0.87151(3) 0.16102(3) 0.32114(7) 0.0798(2) Uani 1 1 d . . . . .
Ni1 Ni 0.80750(3) 0.18766(3) 0.14083(7) 0.0595(2) Uani 1 1 d . . . . .
Cl1 Cl 0.99067(7) 0.17716(8) -0.2408(2) 0.1144(6) Uani 1 1 d . . . . .
N3 N 0.71816(16) 0.10768(17) 0.0844(4) 0.0489(9) Uani 1 1 d . . . . .
C18 C 0.7203(2) 0.0667(2) -0.0107(5) 0.0463(10) Uani 1 1 d . . . . .
O1 O 0.77399(16) 0.22526(17) 0.3191(4) 0.0830(10) Uani 1 1 d . . . . .
C6 C 0.6553(2) 0.0947(2) 0.1480(5) 0.0495(11) Uani 1 1 d . . . . .
N2 N 0.83484(18) 0.14411(17) -0.0239(4) 0.0600(10) Uani 1 1 d . . . . .
N1 N 0.89725(19) 0.17114(18) -0.0747(5) 0.0737(12) Uani 1 1 d . . . . .
C5 C 0.6622(2) 0.0023(2) -0.0604(5) 0.0613(13) Uani 1 1 d . . . . .
H5A H 0.622301 -0.002716 -0.015115 0.092 Uiso 1 1 calc R U . . .
H5B H 0.668553 -0.033733 -0.029015 0.092 Uiso 1 1 calc R U . . .
H5C H 0.658414 0.002017 -0.169044 0.092 Uiso 1 1 calc R U . . .
C7 C 0.6172(2) 0.1158(2) 0.0687(5) 0.0550(12) Uani 1 1 d . . . . .
C4 C 0.7869(2) 0.0862(2) -0.0733(5) 0.0478(11) Uani 1 1 d . . . . .
C11 C 0.6375(2) 0.0644(2) 0.2896(5) 0.0605(12) Uani 1 1 d . . . . .
C15 C 0.6784(3) 0.0399(3) 0.3707(6) 0.0844(17) Uani 1 1 d . . . . .
H15 H 0.720834 0.057527 0.316678 0.101 Uiso 1 1 calc R U . . .
C1 C 0.9096(2) 0.1384(3) -0.1775(7) 0.0777(16) Uani 1 1 d . . . . .
C8 C 0.5588(2) 0.1054(2) 0.1402(6) 0.0741(15) Uani 1 1 d . . . . .
H8 H 0.531597 0.118409 0.091401 0.089 Uiso 1 1 calc R U . . .
C2 C 0.8631(3) 0.0766(3) -0.2330(7) 0.0846(17) Uani 1 1 d . . . . .
H2 H 0.874508 0.054521 -0.304679 0.101 Uiso 1 1 calc R U . . .
C12 C 0.6339(2) 0.1475(3) -0.0872(6) 0.0693(14) Uani 1 1 d . . . . .
H12 H 0.676630 0.152343 -0.118805 0.083 Uiso 1 1 calc R U . . .
C3 C 0.8000(2) 0.0494(2) -0.1778(6) 0.0659(13) Uani 1 1 d . . . . .
H3 H 0.766686 0.007611 -0.209183 0.079 Uiso 1 1 calc R U . . .
C9 C 0.5411(3) 0.0765(3) 0.2796(7) 0.0804(16) Uani 1 1 d . . . . .
H9 H 0.502474 0.070734 0.325328 0.096 Uiso 1 1 calc R U . . .
C19B C 0.8151(14) 0.2545(16) 0.455(3) 0.133(9) Uani 0.54(3) 1 d . . P A 1
H19A H 0.862131 0.274367 0.432112 0.160 Uiso 0.54(3) 1 calc R U P A 1
H19B H 0.803322 0.221875 0.535207 0.160 Uiso 0.54(3) 1 calc R U P A 1
C22B C 0.7298(12) 0.2514(16) 0.289(3) 0.090(6) Uani 0.54(3) 1 d . . P A 1
H22A H 0.687216 0.218067 0.248264 0.108 Uiso 0.54(3) 1 calc R U P A 1
H22B H 0.749864 0.290213 0.223631 0.108 Uiso 0.54(3) 1 calc R U P A 1
C10 C 0.5793(3) 0.0560(3) 0.3532(6) 0.0766(15) Uani 1 1 d . . . . .
H10 H 0.566020 0.035884 0.448006 0.092 Uiso 1 1 calc R U . . .
C14 C 0.5815(3) 0.1035(3) -0.2021(6) 0.1000(19) Uani 1 1 d . . . . .
H14A H 0.539734 0.100043 -0.176120 0.150 Uiso 1 1 calc R U . . .
H14B H 0.576887 0.059989 -0.201238 0.150 Uiso 1 1 calc R U . . .
H14C H 0.594774 0.122539 -0.301643 0.150 Uiso 1 1 calc R U . . .
C16 C 0.6937(4) 0.0652(5) 0.5321(7) 0.175(4) Uani 1 1 d . . . . .
H16A H 0.706558 0.111465 0.534186 0.262 Uiso 1 1 calc R U . . .
H16B H 0.729307 0.059741 0.570909 0.262 Uiso 1 1 calc R U . . .
H16C H 0.654786 0.040423 0.593981 0.262 Uiso 1 1 calc R U . . .
C13 C 0.6408(3) 0.2173(2) -0.0873(7) 0.0916(18) Uani 1 1 d . . . . .
H13A H 0.651648 0.235691 -0.187855 0.137 Uiso 1 1 calc R U . . .
H13B H 0.675407 0.245776 -0.018260 0.137 Uiso 1 1 calc R U . . .
H13C H 0.599462 0.213651 -0.055895 0.137 Uiso 1 1 calc R U . . .
C20B C 0.7847(17) 0.2872(18) 0.538(3) 0.139(9) Uani 0.54(3) 1 d . . P A 2
H20A H 0.811009 0.324941 0.603808 0.167 Uiso 0.54(3) 1 calc R U P A 2
H20B H 0.756827 0.247390 0.596759 0.167 Uiso 0.54(3) 1 calc R U P A 2
C21B C 0.7446(11) 0.3021(12) 0.404(3) 0.102(5) Uani 0.54(3) 1 d . . P A 2
H21A H 0.709454 0.308952 0.443566 0.123 Uiso 0.54(3) 1 calc R U P A 2
H21B H 0.773961 0.338886 0.338789 0.123 Uiso 0.54(3) 1 calc R U P A 2
C17 C 0.6447(3) -0.0347(4) 0.3665(9) 0.142(3) Uani 1 1 d . . . . .
H17A H 0.606317 -0.053266 0.431378 0.213 Uiso 1 1 calc R U . . .
H17B H 0.675090 -0.048628 0.401153 0.213 Uiso 1 1 calc R U . . .
H17C H 0.631210 -0.049945 0.264290 0.213 Uiso 1 1 calc R U . . .
C22A C 0.7197(17) 0.238(2) 0.332(4) 0.093(8) Uani 0.46(3) 1 d . . P A 2
H22C H 0.702280 0.238861 0.232218 0.111 Uiso 0.46(3) 1 calc R U P A 2
H22D H 0.684155 0.204052 0.392386 0.111 Uiso 0.46(3) 1 calc R U P A 2
C21A C 0.7246(12) 0.2710(14) 0.475(3) 0.106(5) Uani 0.46(3) 1 d . . P A 1
H21C H 0.701743 0.296173 0.485765 0.127 Uiso 0.46(3) 1 calc R U P A 1
H21D H 0.704108 0.232075 0.540303 0.127 Uiso 0.46(3) 1 calc R U P A 1
C20A C 0.7952(17) 0.3111(14) 0.499(3) 0.110(7) Uani 0.46(3) 1 d . . P A 1
H20C H 0.806020 0.325737 0.604016 0.132 Uiso 0.46(3) 1 calc R U P A 1
H20D H 0.815650 0.349258 0.431887 0.132 Uiso 0.46(3) 1 calc R U P A 1
C19A C 0.8244(15) 0.2775(16) 0.415(4) 0.115(7) Uani 0.46(3) 1 d . . P A 2
H19C H 0.850440 0.318211 0.357712 0.138 Uiso 0.46(3) 1 calc R U P A 2
H19D H 0.854110 0.263719 0.458015 0.138 Uiso 0.46(3) 1 calc R U P A 2

loop_
_atom_site_aniso_label
_atom_site_aniso_U_11
_atom_site_aniso_U_22
_atom_site_aniso_U_33
_atom_site_aniso_U_23
_atom_site_aniso_U_13
_atom_site_aniso_U_12
Br1 0.0627(4) 0.0588(3) 0.1157(5) 0.0039(3) 0.0020(3) 0.0297(3)
Br2 0.0601(3) 0.0735(4) 0.1040(5) -0.0038(3) -0.0125(3) 0.0321(3)
Ni1 0.0424(4) 0.0494(4) 0.0834(5) -0.0143(3) -0.0048(3) 0.0204(3)
Cl1 0.0648(9) 0.0965(12) 0.1732(17) -0.0222(11) 0.0368(10) 0.0337(9)
N3 0.045(2) 0.045(2) 0.056(2) 0.0025(19) -0.0025(18) 0.0221(18)
C18 0.045(3) 0.037(2) 0.057(3) 0.009(2) -0.002(2) 0.020(2)
O1 0.069(2) 0.092(3) 0.096(3) -0.035(2) -0.0177(18) 0.0457(19)
C6 0.034(2) 0.043(3) 0.063(3) -0.001(2) 0.001(2) 0.014(2)
N2 0.046(2) 0.048(2) 0.083(3) -0.007(2) 0.000(2) 0.021(2)
N1 0.044(3) 0.057(3) 0.114(4) -0.018(2) 0.011(2) 0.021(2)
C5 0.051(3) 0.044(3) 0.074(3) -0.003(2) -0.001(2) 0.013(2)
C7 0.042(3) 0.050(3) 0.070(3) 0.000(2) 0.000(2) 0.021(2)
C4 0.046(3) 0.043(3) 0.057(3) 0.000(2) -0.005(2) 0.025(2)
C11 0.048(3) 0.061(3) 0.067(3) 0.010(3) 0.006(3) 0.024(2)
C15 0.069(4) 0.100(5) 0.080(4) 0.036(3) 0.007(3) 0.039(3)
C1 0.053(3) 0.065(4) 0.115(5) -0.007(3) 0.014(3) 0.029(3)
C8 0.050(3) 0.077(4) 0.098(4) 0.009(3) 0.004(3) 0.034(3)
C2 0.069(4) 0.081(4) 0.111(5) -0.022(3) 0.011(3) 0.043(3)
C12 0.061(3) 0.077(4) 0.078(4) 0.016(3) 0.003(3) 0.041(3)
C3 0.061(3) 0.049(3) 0.086(4) -0.008(3) -0.003(3) 0.027(3)
C9 0.058(3) 0.079(4) 0.103(5) 0.009(3) 0.022(3) 0.033(3)
C19B 0.144(13) 0.159(19) 0.130(11) -0.082(13) -0.066(10) 0.101(15)
C22B 0.084(10) 0.109(13) 0.096(9) -0.020(8) 0.001(7) 0.063(11)
C10 0.063(4) 0.081(4) 0.075(4) 0.019(3) 0.015(3) 0.028(3)
C14 0.111(5) 0.112(5) 0.085(4) -0.004(4) -0.021(4) 0.062(4)
C16 0.168(8) 0.318(13) 0.078(5) -0.005(6) -0.031(5) 0.152(9)
C13 0.081(4) 0.082(4) 0.115(5) 0.025(4) 0.004(3) 0.043(3)
C20B 0.179(17) 0.18(2) 0.123(10) -0.081(11) -0.068(10) 0.137(18)
C21B 0.105(10) 0.117(10) 0.114(12) -0.031(9) -0.016(9) 0.077(9)
C17 0.127(6) 0.121(6) 0.186(8) 0.077(5) 0.010(5) 0.068(5)
C22A 0.080(6) 0.118(12) 0.098(16) -0.032(13) -0.017(9) 0.063(8)
C21A 0.135(10) 0.097(12) 0.101(10) -0.021(8) 0.010(8) 0.070(9)
C20A 0.138(10) 0.110(11) 0.086(11) -0.030(9) 0.003(8) 0.065(9)
C19A 0.098(7) 0.112(13) 0.156(15) -0.072(11) -0.057(8) 0.068(8)

loop_
_atom_type_symbol
_atom_type_description
_atom_type_scat_dispersion_real
_atom_type_scat_dispersion_imag
_atom_type_scat_source
Br Br -0.2901 2.4595 'International Tables Vol C Tables 4.2.6.8 and 6.1.1.4'
C C 0.0033 0.0016 'International Tables Vol C Tables 4.2.6.8 and 6.1.1.4'
Cl Cl 0.1484 0.1585 'International Tables Vol C Tables 4.2.6.8 and 6.1.1.4'
H H 0.0000 0.0000 'International Tables Vol C Tables 4.2.6.8 and 6.1.1.4'
N N 0.0061 0.0033 'International Tables Vol C Tables 4.2.6.8 and 6.1.1.4'
Ni Ni 0.3393 1.1124 'International Tables Vol C Tables 4.2.6.8 and 6.1.1.4'
O O 0.0106 0.0060 'International Tables Vol C Tables 4.2.6.8 and 6.1.1.4'

loop_
_geom_angle_atom_site_label_1
_geom_angle_atom_site_label_2
_geom_angle_atom_site_label_3
_geom_angle
Br1 Ni1 Br2 138.94(3)
N3 Ni1 Br1 106.50(10)
N3 Ni1 Br2 113.38(9)
N3 Ni1 O1 98.03(14)
N3 Ni1 N2 78.60(14)
O1 Ni1 Br1 92.83(11)
O1 Ni1 Br2 91.02(10)
N2 Ni1 Br1 91.09(11)
N2 Ni1 Br2 87.55(11)
N2 Ni1 O1 175.44(15)
C18 N3 Ni1 115.8(3)
C18 N3 C6 120.3(3)
C6 N3 Ni1 123.8(3)
N3 C18 C5 125.6(4)
N3 C18 C4 115.9(4)
C4 C18 C5 118.5(4)
C19B O1 Ni1 120.4(10)
C22B O1 Ni1 121.2(9)
C22B O1 C19B 112.7(14)
C22A O1 Ni1 133.2(12)
C22A O1 C19A 101.5(16)
C19A O1 Ni1 117.6(13)
C7 C6 N3 119.0(4)
C11 C6 N3 117.8(4)
C11 C6 C7 123.2(4)
N1 N2 Ni1 122.6(3)
C4 N2 Ni1 115.2(3)
C4 N2 N1 122.1(4)
C1 N1 N2 117.5(4)
C18 C5 H5A 109.5
C18 C5 H5B 109.5
C18 C5 H5C 109.5
H5A C5 H5B 109.5
H5A C5 H5C 109.5
H5B C5 H5C 109.5
C6 C7 C8 116.3(4)
C6 C7 C12 124.8(4)
C8 C7 C12 118.8(4)
N2 C4 C18 114.0(4)
N2 C4 C3 120.9(4)
C3 C4 C18 125.0(4)
C6 C11 C15 122.2(4)
C10 C11 C6 117.2(4)
C10 C11 C15 120.6(5)
C11 C15 H15 107.7
C11 C15 C16 111.7(5)
C16 C15 H15 107.7
C17 C15 C11 111.1(5)
C17 C15 H15 107.7
C17 C15 C16 110.9(6)
N1 C1 Cl1 115.0(4)
N1 C1 C2 124.5(5)
C2 C1 Cl1 120.5(4)
C7 C8 H8 119.4
C9 C8 C7 121.2(5)
C9 C8 H8 119.4
C1 C2 H2 121.5
C3 C2 C1 116.9(5)
C3 C2 H2 121.5
C7 C12 H12 108.2
C7 C12 C14 110.6(4)
C7 C12 C13 112.2(4)
C14 C12 H12 108.2
C14 C12 C13 109.4(4)
C13 C12 H12 108.2
C4 C3 H3 121.1
C2 C3 C4 117.9(4)
C2 C3 H3 121.1
C8 C9 H9 119.6
C8 C9 C10 120.9(5)
C10 C9 H9 119.6
O1 C19B H19A 111.6
O1 C19B H19B 111.6
O1 C19B C20A 100.8(19)
H19A C19B H19B 109.4
C20A C19B H19A 111.6
C20A C19B H19B 111.6
O1 C22B H22A 112.6
O1 C22B H22B 112.6
O1 C22B C21A 95.5(15)
H22A C22B H22B 110.1
C21A C22B H22A 112.6
C21A C22B H22B 112.6
C11 C10 H10 119.4
C9 C10 C11 121.2(5)
C9 C10 H10 119.4
C12 C14 H14A 109.5
C12 C14 H14B 109.5
C12 C14 H14C 109.5
H14A C14 H14B 109.5
H14A C14 H14C 109.5
H14B C14 H14C 109.5
C15 C16 H16A 109.5
C15 C16 H16B 109.5
C15 C16 H16C 109.5
H16A C16 H16B 109.5
H16A C16 H16C 109.5
H16B C16 H16C 109.5
C12 C13 H13A 109.5
C12 C13 H13B 109.5
C12 C13 H13C 109.5
H13A C13 H13B 109.5
H13A C13 H13C 109.5
H13B C13 H13C 109.5
H20A C20B H20B 111.1
C21B C20B H20A 113.9
C21B C20B H20B 113.9
C19A C20B H20A 113.9
C19A C20B H20B 113.9
C19A C20B C21B 88.2(19)
C20B C21B H21A 112.8
C20B C21B H21B 112.8
H21A C21B H21B 110.3
C22A C21B C20B 94.5(18)
C22A C21B H21A 112.8
C22A C21B H21B 112.8
C15 C17 H17A 109.5
C15 C17 H17B 109.5
C15 C17 H17C 109.5
H17A C17 H17B 109.5
H17A C17 H17C 109.5
H17B C17 H17C 109.5
O1 C22A H22C 110.1
O1 C22A H22D 110.1
C21B C22A O1 108(2)
C21B C22A H22C 110.1
C21B C22A H22D 110.1
H22C C22A H22D 108.4
C22B C21A H21C 112.6
C22B C21A H21D 112.6
H21C C21A H21D 110.1
C20A C21A C22B 96.0(19)
C20A C21A H21C 112.6
C20A C21A H21D 112.6
C19B C20A H20C 112.3
C19B C20A H20D 112.3
C21A C20A C19B 98(2)
C21A C20A H20C 112.3
C21A C20A H20D 112.3
H20C C20A H20D 109.9
O1 C19A C20B 104(2)
O1 C19A H19C 111.0
O1 C19A H19D 110.9
C20B C19A H19C 110.9
C20B C19A H19D 110.9
H19C C19A H19D 109.0

loop_
_geom_bond_atom_site_label_1
_geom_bond_atom_site_label_2
_geom_bond_distance
Br1 Ni1 2.4003(10)
Br2 Ni1 2.4547(10)
Ni1 N3 2.035(3)
Ni1 O1 2.123(3)
Ni1 N2 2.041(4)
Cl1 C1 1.723(5)
N3 C18 1.286(5)
N3 C6 1.446(5)
C18 C5 1.492(5)
C18 C4 1.484(6)
O1 C19B 1.47(2)
O1 C22B 1.452(19)
O1 C22A 1.44(2)
O1 C19A 1.46(2)
C6 C7 1.394(6)
C6 C11 1.388(6)
N2 N1 1.335(5)
N2 C4 1.319(5)
N1 C1 1.300(6)
C5 H5A 0.9600
C5 H5B 0.9600
C5 H5C 0.9600
C7 C8 1.401(6)
C7 C12 1.513(6)
C4 C3 1.387(6)
C11 C15 1.507(6)
C11 C10 1.382(6)
C15 H15 0.9800
C15 C16 1.510(8)
C15 C17 1.503(8)
C1 C2 1.383(7)
C8 H8 0.9300
C8 C9 1.359(6)
C2 H2 0.9300
C2 C3 1.363(6)
C12 H12 0.9800
C12 C14 1.518(7)
C12 C13 1.545(6)
C3 H3 0.9300
C9 H9 0.9300
C9 C10 1.362(7)
C19B H19A 0.9700
C19B H19B 0.9700
C19B C20A 1.64(4)
C22B H22A 0.9700
C22B H22B 0.9700
C22B C21A 1.72(3)
C10 H10 0.9300
C14 H14A 0.9600
C14 H14B 0.9600
C14 H14C 0.9600
C16 H16A 0.9600
C16 H16B 0.9600
C16 H16C 0.9600
C13 H13A 0.9600
C13 H13B 0.9600
C13 H13C 0.9600
C20B H20A 0.9700
C20B H20B 0.9700
C20B C21B 1.64(4)
C20B C19A 1.51(5)
C21B H21A 0.9700
C21B H21B 0.9700
C21B C22A 1.44(4)
C17 H17A 0.9600
C17 H17B 0.9600
C17 H17C 0.9600
C22A H22C 0.9700
C22A H22D 0.9700
C21A H21C 0.9700
C21A H21D 0.9700
C21A C20A 1.44(5)
C20A H20C 0.9700
C20A H20D 0.9700
C19A H19C 0.9700
C19A H19D 0.9700

loop_
_geom_torsion_atom_site_label_1
_geom_torsion_atom_site_label_2
_geom_torsion_atom_site_label_3
_geom_torsion_atom_site_label_4
_geom_torsion
Ni1 N3 C18 C5 175.3(3)
Ni1 N3 C18 C4 -4.1(5)
Ni1 N3 C6 C7 95.4(4)
Ni1 N3 C6 C11 -81.6(4)
Ni1 O1 C19B C20A 147.8(16)
Ni1 O1 C22B C21A 179.9(11)
Ni1 O1 C22A C21B -135.6(15)
Ni1 O1 C19A C20B -173.9(16)
Ni1 N2 N1 C1 178.4(4)
Ni1 N2 C4 C18 5.9(5)
Ni1 N2 C4 C3 -175.7(3)
Cl1 C1 C2 C3 -179.7(4)
N3 C18 C4 N2 -1.3(5)
N3 C18 C4 C3 -179.5(4)
N3 C6 C7 C8 -176.3(4)
N3 C6 C7 C12 4.6(6)
N3 C6 C11 C15 -5.2(6)
N3 C6 C11 C10 176.1(4)
C18 N3 C6 C7 -86.5(5)
C18 N3 C6 C11 96.4(5)
C18 C4 C3 C2 175.1(4)
O1 C19B C20A C21A 43(3)
O1 C22B C21A C20A 54(2)
C6 N3 C18 C5 -2.9(6)
C6 N3 C18 C4 177.7(3)
C6 C7 C8 C9 0.3(7)
C6 C7 C12 C14 115.6(5)
C6 C7 C12 C13 -121.9(5)
C6 C11 C15 C16 129.3(6)
C6 C11 C15 C17 -106.3(6)
C6 C11 C10 C9 0.1(8)
N2 N1 C1 Cl1 178.6(4)
N2 N1 C1 C2 -2.7(9)
N2 C4 C3 C2 -3.1(7)
N1 N2 C4 C18 -176.2(4)
N1 N2 C4 C3 2.2(7)
N1 C1 C2 C3 1.7(9)
C5 C18 C4 N2 179.3(4)
C5 C18 C4 C3 1.0(6)
C7 C6 C11 C15 177.9(5)
C7 C6 C11 C10 -0.8(7)
C7 C8 C9 C10 -0.9(8)
C4 N2 N1 C1 0.7(7)
C11 C6 C7 C8 0.6(6)
C11 C6 C7 C12 -178.5(4)
C15 C11 C10 C9 -178.6(5)
C1 C2 C3 C4 1.2(8)
C8 C7 C12 C14 -63.4(6)
C8 C7 C12 C13 59.1(6)
C8 C9 C10 C11 0.7(9)
C12 C7 C8 C9 179.4(5)
C19B O1 C22B C21A -27(3)
C22B O1 C19B C20A -6(3)
C22B C21A C20A C19B -57(2)
C10 C11 C15 C16 -52.1(7)
C10 C11 C15 C17 72.3(7)
C20B C21B C22A O1 -46(3)
C21B C20B C19A O1 -56(2)
C22A O1 C19A C20B 33(3)
C19A O1 C22A C21B 11(3)
C19A C20B C21B C22A 60(3)

loop_
_smtbx_masks_void_nr
_smtbx_masks_void_average_x
_smtbx_masks_void_average_y
_smtbx_masks_void_average_z
_smtbx_masks_void_volume
_smtbx_masks_void_count_electrons
_smtbx_masks_void_content
1 0.000 0.000 -0.727 326.1 57.1 '6 H2O'
2 0.333 0.667 0.853 14.9 1.4 ?
3 0.333 0.667 0.289 7.3 1.0 ?
4 0.667 0.333 0.147 14.9 1.4 ?
5 0.667 0.333 0.711 7.3 0.0 ?
